data_7135572
loop_
_publ_author_name
'Jiang, Yihua'
'Souare, Sokhna'
'Robeyns, Koen'
'Leng, Fucheng'
'Collard, Laurent'
'Leyssens, Tom'

_publ_section_title
;
 Solvent-triggered breakdown of solid solution behaviour enables direct
 enantioselective crystallization of <i>RS</i>-phenprocoumon.
;
_journal_issue 24
_journal_name_full 'Chemical communications (Cambridge, England)'
_journal_page_first 6613
_journal_page_last 6616
_journal_paper_doi 10.1039/d6cc00933f
_journal_volume 62
_journal_year 2026
_chemical_absolute_configuration rm
_chemical_formula_moiety 'C18 H15 O3, C20 H25 N2 O2, C2 H3 N'
_chemical_formula_sum 'C40 H43 N3 O5'
_chemical_formula_weight 645.77
_chemical_name_common 'Quinidine Phenprocoumon acetonitrile solvate'
_space_group_crystal_system monoclinic
_space_group_IT_number 4
_space_group_name_Hall 'P 2yb'
_space_group_name_H-M_alt 'P 1 21 1'
_atom_sites_solution_hydrogens geom
_atom_sites_solution_primary dual
_audit_creation_method SHELXL-2019/3
_audit_update_record
;
2026-02-10 deposited with the CCDC.	2026-03-06 downloaded from the CCDC.
;
_cell_angle_alpha 90
_cell_angle_beta 111.466(3)
_cell_angle_gamma 90
_cell_formula_units_Z 2
_cell_length_a 12.5022(4)
_cell_length_b 9.4634(3)
_cell_length_c 15.5437(4)
_cell_measurement_reflns_used 6150
_cell_measurement_temperature 100(2)
_cell_measurement_theta_max 26.9710
_cell_measurement_theta_min 3.3550
_cell_volume 1711.46(10)
_computing_cell_refinement
;
CrysAlisPro, Agilent Technologies,
Version 1.171.37.35 (release 13-08-2014 CrysAlis171 .NET)
(compiled Aug 13 2014,18:06:01)
;
_computing_data_collection MAR
_computing_data_reduction
;
CrysAlisPro, Agilent Technologies,
Version 1.171.37.35 (release 13-08-2014 CrysAlis171 .NET)
(compiled Aug 13 2014,18:06:01)
;
_computing_molecular_graphics 'MERCURY (Macrae et al., 2008)'
_computing_publication_material
;
'MERCURY (Macrae et al., 2008), Platon (Spek, 2009)'
;
_computing_structure_refinement 'SHELXL-2019/3 (Sheldrick, 2019)'
_computing_structure_solution 'SHELXT (Sheldrick, 2015)'
_diffrn_ambient_temperature 100(2)
_diffrn_measured_fraction_theta_full 0.993
_diffrn_measured_fraction_theta_max 0.981
_diffrn_measurement_device_type 'MAR345 image plate'
_diffrn_measurement_method
;
'180 images, \D\F 1.0\% '
;
_diffrn_radiation_type MoK\a
_diffrn_radiation_wavelength 0.71073
_diffrn_reflns_av_R_equivalents 0.0298
_diffrn_reflns_av_unetI/netI 0.0328
_diffrn_reflns_Laue_measured_fraction_full 0.993
_diffrn_reflns_Laue_measured_fraction_max 0.981
_diffrn_reflns_limit_h_max 15
_diffrn_reflns_limit_h_min -15
_diffrn_reflns_limit_k_max 12
_diffrn_reflns_limit_k_min -10
_diffrn_reflns_limit_l_max 19
_diffrn_reflns_limit_l_min -19
_diffrn_reflns_number 13195
_diffrn_reflns_point_group_measured_fraction_full 0.849
_diffrn_reflns_point_group_measured_fraction_max 0.828
_diffrn_reflns_theta_full 25.242
_diffrn_reflns_theta_max 27.003
_diffrn_reflns_theta_min 3.390
_diffrn_source 'Incoatec microfocus source'
_exptl_absorpt_coefficient_mu 0.083
_exptl_absorpt_correction_T_max 1.00000
_exptl_absorpt_correction_T_min 0.90271
_exptl_absorpt_correction_type multi-scan
_exptl_absorpt_process_details
;
CrysAlisPro, Agilent Technologies,
Version 1.171.37.35 (release 13-08-2014 CrysAlis171 .NET)
(compiled Aug 13 2014,18:06:01)
Empirical absorption correction using spherical harmonics,
 implemented in SCALE3 ABSPACK scaling algorithm.
;
_exptl_crystal_colour colourless
_exptl_crystal_density_diffrn 1.253
_exptl_crystal_description rod
_exptl_crystal_F_000 688
_exptl_crystal_recrystallization_method 'Re-crystallisation from solvent: acetonitrile'
_exptl_crystal_size_max 0.50
_exptl_crystal_size_mid 0.10
_exptl_crystal_size_min 0.08
_refine_diff_density_max 0.212
_refine_diff_density_min -0.158
_refine_diff_density_rms 0.032
_refine_ls_abs_structure_details
;
 Flack x determined using 2010 quotients [(I+)-(I-)]/[(I+)+(I-)]
 (Parsons, Flack and Wagner, Acta Cryst. B69 (2013) 249-259).
;
_refine_ls_abs_structure_Flack -0.3(4)
_refine_ls_extinction_method none
_refine_ls_goodness_of_fit_ref 1.055
_refine_ls_hydrogen_treatment constr
_refine_ls_matrix_type full
_refine_ls_number_parameters 584
_refine_ls_number_reflns 6174
_refine_ls_number_restraints 320
_refine_ls_restrained_S_all 1.041
_refine_ls_R_factor_all 0.0360
_refine_ls_R_factor_gt 0.0334
_refine_ls_shift/su_max 0.000
_refine_ls_shift/su_mean 0.000
_refine_ls_structure_factor_coef Fsqd
_refine_ls_weighting_details 'w=1/[\s^2^(Fo^2^)+(0.0332P)^2^+0.4119P] where P=(Fo^2^+2Fc^2^)/3'
_refine_ls_weighting_scheme calc
_refine_ls_wR_factor_gt 0.0800
_refine_ls_wR_factor_ref 0.0825
_reflns_Friedel_coverage 0.590
_reflns_Friedel_fraction_full 0.684
_reflns_Friedel_fraction_max 0.655
_reflns_number_gt 5862
_reflns_number_total 6174
_reflns_threshold_expression 'I > 2\s(I)'
_cod_data_source_file d6cc00933f2.cif
_cod_data_source_block yj_rsphCouQDN_acn
_cod_depositor_comments 'Adding full bibliography for 7135572--7135577.cif.'
_cod_original_cell_volume 1711.48(9)
_cod_original_sg_symbol_H-M 'P 21'
_cod_database_code 7135572
_shelx_shelxl_version_number 2019/3
_shelx_space_group_comment
;
The symmetry employed for this shelxl refinement is uniquely defined
by the following loop, which should always be used as a source of
symmetry information in preference to the above space-group names.
They are only intended as comments.
;

loop_
_space_group_symop_operation_xyz
'x, y, z'
'-x, y+1/2, -z'

loop_
_atom_site_label
_atom_site_type_symbol
_atom_site_fract_x
_atom_site_fract_y
_atom_site_fract_z
_atom_site_U_iso_or_equiv
_atom_site_adp_type
_atom_site_occupancy
_atom_site_site_symmetry_order
_atom_site_calc_flag
_atom_site_refinement_flags_posn
_atom_site_refinement_flags_adp
_atom_site_refinement_flags_occupancy
_atom_site_disorder_assembly
_atom_site_disorder_group
O1 O 0.07762(12) 0.69058(17) 0.70719(9) 0.0187(3) Uani 1 1 d . . . . .
H1 H 0.034048 0.649075 0.659461 0.028 Uiso 1 1 calc R U . . .
C2 C 0.16859(16) 0.7556(2) 0.68859(12) 0.0163(4) Uani 1 1 d . . . . .
H2 H 0.213141 0.680541 0.671020 0.020 Uiso 1 1 calc R U . . .
C3 C 0.12348(16) 0.8597(2) 0.60919(12) 0.0169(4) Uani 1 1 d . . . . .
C4 C 0.02510(17) 0.9351(3) 0.59604(13) 0.0207(4) Uani 1 1 d . . . . .
H4 H -0.013016 0.926471 0.638614 0.025 Uiso 1 1 calc R U . . .
C5 C -0.01898(18) 1.0251(3) 0.51934(14) 0.0227(5) Uani 1 1 d . . . . .
H5 H -0.086181 1.078010 0.512535 0.027 Uiso 1 1 calc R U . . .
N6 N 0.02740(15) 1.0406(2) 0.45621(11) 0.0211(4) Uani 1 1 d . . . . .
C7 C 0.12591(17) 0.9682(2) 0.46819(13) 0.0182(4) Uani 1 1 d . . . . .
C8 C 0.17619(18) 0.9843(3) 0.40026(13) 0.0218(4) Uani 1 1 d . . . . .
H8 H 0.139585 1.042493 0.347909 0.026 Uiso 1 1 calc R U . . .
C9 C 0.27548(18) 0.9178(3) 0.40910(14) 0.0231(5) Uani 1 1 d . . . . .
H9 H 0.308292 0.929885 0.363276 0.028 Uiso 1 1 calc R U . . .
C10 C 0.33056(18) 0.8302(3) 0.48675(14) 0.0226(5) Uani 1 1 d . . . . .
C11 C 0.28389(17) 0.8096(3) 0.55323(13) 0.0212(4) Uani 1 1 d . . . . .
H11 H 0.321224 0.749719 0.604520 0.025 Uiso 1 1 calc R U . . .
C12 C 0.17994(16) 0.8780(2) 0.54492(12) 0.0173(4) Uani 1 1 d . . . . .
O13 O 0.43061(13) 0.7702(2) 0.48754(11) 0.0312(4) Uani 1 1 d . . . . .
C14 C 0.4845(2) 0.6705(4) 0.5594(2) 0.0452(8) Uani 1 1 d . . . . .
H14A H 0.507841 0.717952 0.619503 0.068 Uiso 1 1 calc R U . . .
H14B H 0.552345 0.630618 0.550974 0.068 Uiso 1 1 calc R U . . .
H14C H 0.430236 0.594464 0.556997 0.068 Uiso 1 1 calc R U . . .
C15 C 0.24955(17) 0.8309(2) 0.77587(13) 0.0183(4) Uani 1 1 d . . . . .
H15 H 0.294515 0.902845 0.756090 0.022 Uiso 1 1 calc R U . . .
N16 N 0.33382(15) 0.7267(2) 0.83901(11) 0.0213(4) Uani 1 1 d . . . . .
H16 H 0.365045 0.666181 0.800918 0.026 Uiso 1 1 calc R U . . .
C17 C 0.2781(2) 0.6335(3) 0.88796(14) 0.0244(5) Uani 1 1 d . . . . .
H17A H 0.331980 0.557511 0.920926 0.029 Uiso 1 1 calc R U . . .
H17B H 0.208803 0.588966 0.842491 0.029 Uiso 1 1 calc R U . . .
C18 C 0.24429(19) 0.7215(3) 0.95773(13) 0.0249(5) Uani 1 1 d . . . . .
H18 H 0.301484 0.701799 1.021058 0.030 Uiso 1 1 calc R U . . .
C19 C 0.25455(18) 0.8782(3) 0.93599(13) 0.0229(5) Uani 1 1 d . . . . .
H19 H 0.223402 0.938765 0.974089 0.027 Uiso 1 1 calc R U . . .
C20 C 0.18876(18) 0.9074(3) 0.83244(13) 0.0209(4) Uani 1 1 d . . . . .
H20A H 0.108664 0.873125 0.814032 0.025 Uiso 1 1 calc R U . . .
H20B H 0.186690 1.010306 0.820478 0.025 Uiso 1 1 calc R U . . .
C21 C 0.43125(18) 0.8064(3) 0.90780(14) 0.0271(5) Uani 1 1 d . . . . .
H21A H 0.474840 0.857670 0.875731 0.033 Uiso 1 1 calc R U . . .
H21B H 0.484217 0.739855 0.952463 0.033 Uiso 1 1 calc R U . . .
C22 C 0.38194(19) 0.9116(3) 0.95891(14) 0.0268(5) Uani 1 1 d . . . . .
H22A H 0.424405 0.904015 1.026407 0.032 Uiso 1 1 calc R U . . .
H22B H 0.390454 1.009280 0.939556 0.032 Uiso 1 1 calc R U . . .
C23 C 0.1280(2) 0.6756(3) 0.95503(16) 0.0359(6) Uani 1 1 d . . . . .
H23 H 0.061712 0.711149 0.907177 0.043 Uiso 1 1 calc R U . . .
C24 C 0.1139(2) 0.5877(3) 1.01637(17) 0.0384(6) Uani 1 1 d . . . . .
H24A H 0.178949 0.550858 1.064824 0.046 Uiso 1 1 calc R U . . .
H24B H 0.038656 0.561646 1.011910 0.046 Uiso 1 1 calc R U . . .
O31 O 0.4579(5) 0.1041(6) 0.7780(4) 0.0289(11) Uani 0.522(8) 1 d D U P A 1
C32 C 0.4912(7) 0.2245(8) 0.7735(9) 0.022(2) Uani 0.522(8) 1 d D U P A 1
O33 O 0.6115(7) 0.2337(9) 0.8003(19) 0.0210(17) Uani 0.522(8) 1 d D U P A 1
C34 C 0.6655(7) 0.3630(10) 0.8080(15) 0.023(4) Uani 0.522(8) 1 d D U P A 1
C35 C 0.7845(7) 0.3591(11) 0.8316(12) 0.017(2) Uani 0.522(8) 1 d D U P A 1
H35 H 0.825176 0.272050 0.842706 0.021 Uiso 0.522(8) 1 calc R U P A 1
C36 C 0.8408(9) 0.4865(11) 0.8381(14) 0.021(2) Uani 0.522(8) 1 d D U P A 1
H36 H 0.921202 0.487020 0.851109 0.025 Uiso 0.522(8) 1 calc R U P A 1
C37 C 0.7818(8) 0.6141(11) 0.8259(10) 0.0216(18) Uani 0.522(8) 1 d D U P A 1
H37 H 0.822767 0.700752 0.834773 0.026 Uiso 0.522(8) 1 calc R U P A 1
C38 C 0.6629(8) 0.6151(8) 0.8009(9) 0.0164(17) Uani 0.522(8) 1 d D U P A 1
H38 H 0.622547 0.702291 0.790847 0.020 Uiso 0.522(8) 1 calc R U P A 1
C39 C 0.6032(6) 0.4885(9) 0.7905(17) 0.0153(19) Uani 0.522(8) 1 d D U P A 1
C40 C 0.4768(5) 0.4809(8) 0.7572(7) 0.0119(14) Uani 0.522(8) 1 d D U P A 1
C41 C 0.4261(5) 0.3507(9) 0.7486(5) 0.0158(15) Uani 0.522(8) 1 d D U P A 1
O42 O 0.4212(4) 0.5994(6) 0.7371(3) 0.0187(9) Uani 0.522(8) 1 d D U P A 1
C43 C 0.2961(3) 0.3386(6) 0.7069(3) 0.0191(12) Uani 0.522(8) 1 d D U P A 1
H43 H 0.265495 0.435353 0.685979 0.023 Uiso 0.522(8) 1 calc R U P A 1
C44 C 0.2559(5) 0.2429(8) 0.6210(4) 0.0247(13) Uani 0.522(8) 1 d D U P A 1
H44A H 0.286102 0.146205 0.638881 0.030 Uiso 0.522(8) 1 calc R U P A 1
H44B H 0.170947 0.237749 0.596136 0.030 Uiso 0.522(8) 1 calc R U P A 1
C45 C 0.2966(16) 0.298(3) 0.5465(9) 0.032(4) Uani 0.522(8) 1 d D U P A 1
H45A H 0.380680 0.292991 0.568582 0.048 Uiso 0.522(8) 1 calc R U P A 1
H45B H 0.271714 0.395915 0.531963 0.048 Uiso 0.522(8) 1 calc R U P A 1
H45C H 0.263735 0.239596 0.490796 0.048 Uiso 0.522(8) 1 calc R U P A 1
O31B O 0.4901(6) 0.0571(7) 0.7773(4) 0.0347(13) Uani 0.478(8) 1 d D U P A 2
C32B C 0.5101(7) 0.1824(9) 0.7748(10) 0.024(2) Uani 0.478(8) 1 d D U P A 2
O33B O 0.6277(7) 0.2144(11) 0.801(2) 0.025(2) Uani 0.478(8) 1 d D U P A 2
C34B C 0.6639(7) 0.3525(10) 0.8055(14) 0.017(3) Uani 0.478(8) 1 d D U P A 2
C35B C 0.7810(9) 0.3770(15) 0.8288(17) 0.036(4) Uani 0.478(8) 1 d D U P A 2
H35B H 0.832291 0.299532 0.837783 0.043 Uiso 0.478(8) 1 calc R U P A 2
C36B C 0.8227(10) 0.5137(15) 0.8388(17) 0.035(3) Uani 0.478(8) 1 d D U P A 2
H36B H 0.902846 0.529981 0.856518 0.042 Uiso 0.478(8) 1 calc R U P A 2
C37B C 0.7475(9) 0.6273(13) 0.8231(11) 0.030(3) Uani 0.478(8) 1 d D U P A 2
H37B H 0.775520 0.721501 0.829294 0.036 Uiso 0.478(8) 1 calc R U P A 2
C38B C 0.6310(10) 0.6009(13) 0.7983(12) 0.031(3) Uani 0.478(8) 1 d D U P A 2
H38B H 0.579798 0.678589 0.788756 0.037 Uiso 0.478(8) 1 calc R U P A 2
C39B C 0.5867(7) 0.4648(11) 0.7869(18) 0.020(2) Uani 0.478(8) 1 d D U P A 2
C40B C 0.4625(6) 0.4339(10) 0.7548(8) 0.0166(19) Uani 0.478(8) 1 d D U P A 2
C41B C 0.4292(5) 0.2957(10) 0.7463(5) 0.0131(15) Uani 0.478(8) 1 d D U P A 2
O42B O 0.3939(4) 0.5413(7) 0.7342(3) 0.0206(10) Uani 0.478(8) 1 d D U P A 2
C43B C 0.3035(4) 0.2530(7) 0.7043(3) 0.0198(13) Uani 0.478(8) 1 d D U P A 2
H43B H 0.301932 0.147977 0.696848 0.024 Uiso 0.478(8) 1 calc R U P A 2
C44B C 0.2412(5) 0.3155(9) 0.6078(3) 0.0255(14) Uani 0.478(8) 1 d D U P A 2
H44C H 0.162977 0.274705 0.581407 0.031 Uiso 0.478(8) 1 calc R U P A 2
H44D H 0.233272 0.418804 0.613380 0.031 Uiso 0.478(8) 1 calc R U P A 2
C45B C 0.3035(18) 0.287(3) 0.5422(10) 0.034(5) Uani 0.478(8) 1 d D U P A 2
H45D H 0.318859 0.185859 0.541299 0.050 Uiso 0.478(8) 1 calc R U P A 2
H45E H 0.376294 0.339317 0.562976 0.050 Uiso 0.478(8) 1 calc R U P A 2
H45F H 0.255522 0.318461 0.479822 0.050 Uiso 0.478(8) 1 calc R U P A 2
C46 C 0.23895(18) 0.2875(3) 0.77341(15) 0.0251(5) Uani 1 1 d D . . . .
C47 C 0.29889(18) 0.2733(3) 0.86768(14) 0.0228(4) Uani 1 1 d . . . . .
H47 H 0.380509 0.271414 0.890589 0.027 Uiso 1 1 calc R U . . .
C48 C 0.2424(2) 0.2620(3) 0.92917(15) 0.0270(5) Uani 1 1 d . . . . .
H48 H 0.284986 0.253280 0.993579 0.032 Uiso 1 1 calc R U . . .
C49 C 0.1239(2) 0.2635(4) 0.89635(18) 0.0391(7) Uani 1 1 d . . . . .
H49 H 0.084456 0.255189 0.938029 0.047 Uiso 1 1 calc R U . . .
C50 C 0.0630(2) 0.2770(4) 0.80300(19) 0.0386(6) Uani 1 1 d . . . . .
H50 H -0.018598 0.277147 0.780323 0.046 Uiso 1 1 calc R U . . .
C51 C 0.11964(19) 0.2902(3) 0.74199(15) 0.0281(5) Uani 1 1 d . . . . .
H51 H 0.076551 0.301355 0.677836 0.034 Uiso 1 1 calc R U . . .
N61 N 0.8585(5) -0.0354(7) 0.7529(4) 0.1020(19) Uani 0.934(7) 1 d D U P B 3
C62 C 0.7637(6) -0.0205(5) 0.7108(4) 0.0687(14) Uani 0.934(7) 1 d D U P B 3
C63 C 0.6414(5) -0.0059(5) 0.6586(3) 0.0771(15) Uani 0.934(7) 1 d D U P B 3
H63A H 0.625694 0.088651 0.631123 0.116 Uiso 0.934(7) 1 calc R U P B 3
H63B H 0.598974 -0.019381 0.699899 0.116 Uiso 0.934(7) 1 calc R U P B 3
H63C H 0.617118 -0.077167 0.609439 0.116 Uiso 0.934(7) 1 calc R U P B 3
N61B N 0.828(5) 0.055(9) 0.685(5) 0.1020(19) Uani 0.066(7) 1 d D . P B 4
C62B C 0.732(5) 0.042(7) 0.666(4) 0.0687(14) Uani 0.066(7) 1 d D . P B 4
C63B C 0.608(5) 0.041(9) 0.644(6) 0.0771(15) Uani 0.066(7) 1 d D . P B 4
H63D H 0.592861 0.039424 0.701284 0.116 Uiso 0.066(7) 1 calc R U P B 4
H63E H 0.574767 -0.042534 0.606925 0.116 Uiso 0.066(7) 1 calc R U P B 4
H63F H 0.574368 0.126544 0.608691 0.116 Uiso 0.066(7) 1 calc R U P B 4

loop_
_atom_site_aniso_label
_atom_site_aniso_U_11
_atom_site_aniso_U_22
_atom_site_aniso_U_33
_atom_site_aniso_U_23
_atom_site_aniso_U_13
_atom_site_aniso_U_12
O1 0.0194(7) 0.0226(8) 0.0141(6) -0.0023(6) 0.0061(5) -0.0060(6)
C2 0.0154(9) 0.0195(11) 0.0142(8) 0.0006(8) 0.0057(7) 0.0007(8)
C3 0.0163(9) 0.0198(11) 0.0133(8) -0.0007(8) 0.0040(7) -0.0016(9)
C4 0.0186(10) 0.0269(12) 0.0181(9) 0.0029(8) 0.0084(8) 0.0023(9)
C5 0.0187(11) 0.0279(13) 0.0205(10) 0.0027(9) 0.0058(8) 0.0062(9)
N6 0.0198(9) 0.0253(10) 0.0160(8) 0.0025(7) 0.0039(6) 0.0014(8)
C7 0.0185(10) 0.0197(11) 0.0151(8) -0.0009(8) 0.0044(7) -0.0028(9)
C8 0.0251(11) 0.0261(12) 0.0133(9) 0.0016(8) 0.0060(8) -0.0029(10)
C9 0.0249(11) 0.0297(13) 0.0176(9) -0.0005(9) 0.0114(8) -0.0047(10)
C10 0.0198(10) 0.0255(13) 0.0240(10) -0.0009(9) 0.0097(8) 0.0009(9)
C11 0.0193(10) 0.0253(12) 0.0187(9) 0.0019(8) 0.0068(8) 0.0000(9)
C12 0.0165(9) 0.0206(11) 0.0135(8) 0.0001(7) 0.0039(7) -0.0035(8)
O13 0.0253(8) 0.0435(12) 0.0313(8) 0.0109(8) 0.0180(6) 0.0113(8)
C14 0.0354(14) 0.061(2) 0.0501(15) 0.0250(14) 0.0283(12) 0.0242(14)
C15 0.0167(9) 0.0186(11) 0.0160(9) 0.0018(8) 0.0019(7) 0.0010(8)
N16 0.0192(8) 0.0237(10) 0.0161(8) 0.0004(7) 0.0007(6) 0.0036(8)
C17 0.0307(12) 0.0204(12) 0.0164(9) 0.0041(8) 0.0017(8) 0.0016(10)
C18 0.0271(11) 0.0285(13) 0.0143(9) 0.0003(9) 0.0019(8) -0.0030(10)
C19 0.0234(11) 0.0253(13) 0.0162(9) -0.0033(8) 0.0028(8) 0.0002(10)
C20 0.0228(10) 0.0173(11) 0.0187(9) -0.0025(8) 0.0029(8) 0.0008(9)
C21 0.0183(10) 0.0340(14) 0.0209(9) 0.0022(9) -0.0024(8) 0.0015(10)
C22 0.0263(11) 0.0269(13) 0.0193(9) -0.0033(9) -0.0011(8) -0.0042(10)
C23 0.0338(13) 0.0457(17) 0.0261(11) -0.0025(11) 0.0085(10) -0.0084(12)
C24 0.0457(15) 0.0392(17) 0.0325(12) -0.0066(11) 0.0170(11) -0.0141(13)
O31 0.033(3) 0.013(2) 0.045(2) 0.0048(19) 0.020(2) 0.000(2)
C32 0.028(4) 0.018(3) 0.022(3) 0.007(4) 0.010(3) -0.003(3)
O33 0.022(3) 0.017(3) 0.026(3) 0.006(2) 0.011(4) 0.005(2)
C34 0.025(5) 0.028(5) 0.022(7) 0.001(4) 0.015(4) -0.005(4)
C35 0.012(4) 0.030(4) 0.012(4) 0.004(3) 0.007(3) -0.001(3)
C36 0.015(3) 0.030(4) 0.019(3) 0.005(3) 0.007(3) 0.003(3)
C37 0.008(4) 0.027(3) 0.027(3) -0.002(2) 0.003(4) -0.001(3)
C38 0.012(4) 0.018(3) 0.018(2) -0.002(2) 0.004(4) -0.002(3)
C39 0.008(3) 0.020(4) 0.015(3) 0.000(4) 0.002(3) -0.004(2)
C40 0.015(3) 0.013(3) 0.009(2) 0.001(3) 0.0065(19) -0.003(2)
C41 0.019(3) 0.006(4) 0.021(2) 0.005(3) 0.0069(18) 0.001(3)
O42 0.018(2) 0.014(2) 0.0258(16) 0.0036(16) 0.0098(14) 0.0037(16)
C43 0.017(2) 0.016(3) 0.021(2) 0.0005(18) 0.0048(15) -0.0023(19)
C44 0.019(2) 0.030(3) 0.025(2) -0.005(2) 0.0080(18) -0.009(2)
C45 0.026(6) 0.042(7) 0.023(5) -0.012(5) 0.002(4) -0.007(5)
O31B 0.032(3) 0.025(3) 0.048(2) 0.011(3) 0.016(2) 0.007(2)
C32B 0.015(3) 0.035(5) 0.021(3) 0.012(4) 0.006(2) 0.005(4)
O33B 0.012(3) 0.038(4) 0.025(3) 0.007(5) 0.005(3) 0.004(3)
C34B 0.009(4) 0.033(5) 0.006(5) 0.005(4) -0.001(4) 0.008(4)
C35B 0.026(6) 0.053(6) 0.025(6) 0.021(5) 0.005(4) 0.013(4)
C36B 0.015(4) 0.063(8) 0.024(4) -0.001(6) 0.005(4) -0.007(5)
C37B 0.018(6) 0.041(4) 0.027(3) 0.004(3) 0.004(5) -0.003(4)
C38B 0.021(5) 0.047(5) 0.024(3) -0.003(3) 0.007(4) -0.011(3)
C39B 0.023(4) 0.027(4) 0.010(4) -0.002(4) 0.007(4) -0.006(3)
C40B 0.014(3) 0.017(5) 0.020(3) 0.003(4) 0.007(2) 0.001(3)
C41B 0.013(3) 0.011(4) 0.016(2) 0.006(3) 0.0060(18) 0.000(3)
O42B 0.020(2) 0.020(3) 0.0212(16) -0.0019(19) 0.0064(15) 0.001(2)
C43B 0.016(2) 0.024(4) 0.021(2) -0.003(2) 0.0086(16) -0.003(2)
C44B 0.019(3) 0.034(4) 0.019(2) 0.001(2) 0.0023(17) -0.004(3)
C45B 0.033(7) 0.055(11) 0.021(5) -0.005(5) 0.019(5) -0.016(6)
C46 0.0197(10) 0.0319(13) 0.0264(10) 0.0038(9) 0.0115(8) -0.0037(10)
C47 0.0191(10) 0.0229(12) 0.0271(10) -0.0005(9) 0.0095(8) -0.0025(9)
C48 0.0358(12) 0.0228(13) 0.0273(10) -0.0028(9) 0.0175(9) -0.0031(10)
C49 0.0366(13) 0.0525(19) 0.0412(13) -0.0061(13) 0.0299(11) -0.0013(13)
C50 0.0213(11) 0.0501(18) 0.0496(14) -0.0013(13) 0.0192(10) 0.0061(12)
C51 0.0219(11) 0.0300(13) 0.0316(11) 0.0039(10) 0.0088(9) 0.0041(10)
N61 0.112(3) 0.097(4) 0.131(4) -0.036(3) 0.085(3) -0.029(4)
C62 0.117(4) 0.044(3) 0.075(3) -0.020(2) 0.070(3) -0.026(3)
C63 0.141(4) 0.042(3) 0.052(2) -0.008(2) 0.041(3) -0.004(3)
N61B 0.112(3) 0.097(4) 0.131(4) -0.036(3) 0.085(3) -0.029(4)
C62B 0.117(4) 0.044(3) 0.075(3) -0.020(2) 0.070(3) -0.026(3)
C63B 0.141(4) 0.042(3) 0.052(2) -0.008(2) 0.041(3) -0.004(3)

loop_
_atom_type_symbol
_atom_type_description
_atom_type_scat_dispersion_real
_atom_type_scat_dispersion_imag
_atom_type_scat_source
C C 0.0033 0.0016 'International Tables Vol C Tables 4.2.6.8 and 6.1.1.4'
H H 0.0000 0.0000 'International Tables Vol C Tables 4.2.6.8 and 6.1.1.4'
N N 0.0061 0.0033 'International Tables Vol C Tables 4.2.6.8 and 6.1.1.4'
O O 0.0106 0.0060 'International Tables Vol C Tables 4.2.6.8 and 6.1.1.4'

loop_
_geom_angle_atom_site_label_1
_geom_angle_atom_site_label_2
_geom_angle_atom_site_label_3
_geom_angle
_geom_angle_site_symmetry_1
_geom_angle_site_symmetry_3
_geom_angle_publ_flag
C2 O1 H1 109.5 . . ?
O1 C2 C3 111.20(15) . . ?
O1 C2 C15 109.90(14) . . ?
C3 C2 C15 110.16(17) . . ?
O1 C2 H2 108.5 . . ?
C3 C2 H2 108.5 . . ?
C15 C2 H2 108.5 . . ?
C4 C3 C12 118.57(18) . . ?
C4 C3 C2 120.35(17) . . ?
C12 C3 C2 121.04(18) . . ?
C3 C4 C5 119.63(18) . . ?
C3 C4 H4 120.2 . . ?
C5 C4 H4 120.2 . . ?
N6 C5 C4 123.84(19) . . ?
N6 C5 H5 118.1 . . ?
C4 C5 H5 118.1 . . ?
C5 N6 C7 117.69(18) . . ?
N6 C7 C12 123.08(17) . . ?
N6 C7 C8 117.94(18) . . ?
C12 C7 C8 118.99(18) . . ?
C9 C8 C7 120.91(19) . . ?
C9 C8 H8 119.5 . . ?
C7 C8 H8 119.5 . . ?
C8 C9 C10 120.00(18) . . ?
C8 C9 H9 120.0 . . ?
C10 C9 H9 120.0 . . ?
O13 C10 C11 124.89(19) . . ?
O13 C10 C9 114.06(17) . . ?
C11 C10 C9 121.05(19) . . ?
C10 C11 C12 119.67(19) . . ?
C10 C11 H11 120.2 . . ?
C12 C11 H11 120.2 . . ?
C11 C12 C7 119.36(17) . . ?
C11 C12 C3 123.56(18) . . ?
C7 C12 C3 117.07(18) . . ?
C10 O13 C14 116.67(17) . . ?
O13 C14 H14A 109.5 . . ?
O13 C14 H14B 109.5 . . ?
H14A C14 H14B 109.5 . . ?
O13 C14 H14C 109.5 . . ?
H14A C14 H14C 109.5 . . ?
H14B C14 H14C 109.5 . . ?
N16 C15 C20 107.97(15) . . ?
N16 C15 C2 110.29(17) . . ?
C20 C15 C2 114.77(16) . . ?
N16 C15 H15 107.9 . . ?
C20 C15 H15 107.9 . . ?
C2 C15 H15 107.9 . . ?
C17 N16 C21 110.04(16) . . ?
C17 N16 C15 111.83(16) . . ?
C21 N16 C15 109.04(17) . . ?
C17 N16 H16 108.6 . . ?
C21 N16 H16 108.6 . . ?
C15 N16 H16 108.6 . . ?
N16 C17 C18 109.75(19) . . ?
N16 C17 H17A 109.7 . . ?
C18 C17 H17A 109.7 . . ?
N16 C17 H17B 109.7 . . ?
C18 C17 H17B 109.7 . . ?
H17A C17 H17B 108.2 . . ?
C23 C18 C19 115.5(2) . . ?
C23 C18 C17 109.58(19) . . ?
C19 C18 C17 107.43(17) . . ?
C23 C18 H18 108.0 . . ?
C19 C18 H18 108.0 . . ?
C17 C18 H18 108.0 . . ?
C22 C19 C18 108.14(19) . . ?
C22 C19 C20 108.54(17) . . ?
C18 C19 C20 110.32(18) . . ?
C22 C19 H19 109.9 . . ?
C18 C19 H19 109.9 . . ?
C20 C19 H19 109.9 . . ?
C15 C20 C19 109.04(17) . . ?
C15 C20 H20A 109.9 . . ?
C19 C20 H20A 109.9 . . ?
C15 C20 H20B 109.9 . . ?
C19 C20 H20B 109.9 . . ?
H20A C20 H20B 108.3 . . ?
N16 C21 C22 108.67(17) . . ?
N16 C21 H21A 110.0 . . ?
C22 C21 H21A 110.0 . . ?
N16 C21 H21B 110.0 . . ?
C22 C21 H21B 110.0 . . ?
H21A C21 H21B 108.3 . . ?
C19 C22 C21 109.00(18) . . ?
C19 C22 H22A 109.9 . . ?
C21 C22 H22A 109.9 . . ?
C19 C22 H22B 109.9 . . ?
C21 C22 H22B 109.9 . . ?
H22A C22 H22B 108.3 . . ?
C24 C23 C18 122.9(2) . . ?
C24 C23 H23 118.5 . . ?
C18 C23 H23 118.5 . . ?
C23 C24 H24A 120.0 . . ?
C23 C24 H24B 120.0 . . ?
H24A C24 H24B 120.0 . . ?
O31 C32 O33 113.0(7) . . ?
O31 C32 C41 128.8(6) . . ?
O33 C32 C41 118.2(6) . . ?
C34 O33 C32 121.0(7) . . ?
O33 C34 C39 121.2(7) . . ?
O33 C34 C35 116.1(7) . . ?
C39 C34 C35 122.7(7) . . ?
C36 C35 C34 117.5(8) . . ?
C36 C35 H35 121.3 . . ?
C34 C35 H35 121.3 . . ?
C35 C36 C37 121.1(8) . . ?
C35 C36 H36 119.4 . . ?
C37 C36 H36 119.4 . . ?
C36 C37 C38 120.2(7) . . ?
C36 C37 H37 119.9 . . ?
C38 C37 H37 119.9 . . ?
C39 C38 C37 120.0(6) . . ?
C39 C38 H38 120.0 . . ?
C37 C38 H38 120.0 . . ?
C38 C39 C34 118.3(6) . . ?
C38 C39 C40 123.0(7) . . ?
C34 C39 C40 118.6(7) . . ?
O42 C40 C41 124.5(6) . . ?
O42 C40 C39 117.0(6) . . ?
C41 C40 C39 118.5(6) . . ?
C40 C41 C32 122.2(5) . . ?
C40 C41 C43 119.7(6) . . ?
C32 C41 C43 118.1(6) . . ?
C41 C43 C46 115.3(4) . . ?
C41 C43 C44 111.9(4) . . ?
C46 C43 C44 108.4(4) . . ?
C41 C43 H43 107.0 . . ?
C46 C43 H43 107.0 . . ?
C44 C43 H43 107.0 . . ?
C45 C44 C43 111.6(9) . . ?
C45 C44 H44A 109.3 . . ?
C43 C44 H44A 109.3 . . ?
C45 C44 H44B 109.3 . . ?
C43 C44 H44B 109.3 . . ?
H44A C44 H44B 108.0 . . ?
C44 C45 H45A 109.5 . . ?
C44 C45 H45B 109.5 . . ?
H45A C45 H45B 109.5 . . ?
C44 C45 H45C 109.5 . . ?
H45A C45 H45C 109.5 . . ?
H45B C45 H45C 109.5 . . ?
O31B C32B O33B 113.9(8) . . ?
O31B C32B C41B 127.7(7) . . ?
O33B C32B C41B 118.3(7) . . ?
C34B O33B C32B 120.6(8) . . ?
O33B C34B C35B 117.8(8) . . ?
O33B C34B C39B 121.6(7) . . ?
C35B C34B C39B 120.6(8) . . ?
C36B C35B C34B 120.1(9) . . ?
C36B C35B H35B 119.9 . . ?
C34B C35B H35B 119.9 . . ?
C35B C36B C37B 120.1(9) . . ?
C35B C36B H36B 119.9 . . ?
C37B C36B H36B 119.9 . . ?
C38B C37B C36B 118.9(9) . . ?
C38B C37B H37B 120.5 . . ?
C36B C37B H37B 120.5 . . ?
C37B C38B C39B 122.1(9) . . ?
C37B C38B H38B 118.9 . . ?
C39B C38B H38B 118.9 . . ?
C38B C39B C34B 117.9(7) . . ?
C38B C39B C40B 123.3(8) . . ?
C34B C39B C40B 118.8(7) . . ?
O42B C40B C41B 125.3(6) . . ?
O42B C40B C39B 116.6(7) . . ?
C41B C40B C39B 118.0(6) . . ?
C40B C41B C32B 122.2(5) . . ?
C40B C41B C43B 121.9(6) . . ?
C32B C41B C43B 115.9(7) . . ?
C41B C43B C44B 113.1(5) . . ?
C41B C43B C46 110.8(4) . . ?
C44B C43B C46 112.3(4) . . ?
C41B C43B H43B 106.7 . . ?
C44B C43B H43B 106.7 . . ?
C46 C43B H43B 106.7 . . ?
C45B C44B C43B 112.9(10) . . ?
C45B C44B H44C 109.0 . . ?
C43B C44B H44C 109.0 . . ?
C45B C44B H44D 109.0 . . ?
C43B C44B H44D 109.0 . . ?
H44C C44B H44D 107.8 . . ?
C44B C45B H45D 109.5 . . ?
C44B C45B H45E 109.5 . . ?
H45D C45B H45E 109.5 . . ?
C44B C45B H45F 109.5 . . ?
H45D C45B H45F 109.5 . . ?
H45E C45B H45F 109.5 . . ?
C47 C46 C51 117.96(18) . . ?
C47 C46 C43 122.5(2) . . ?
C51 C46 C43 117.5(2) . . ?
C47 C46 C43B 118.7(2) . . ?
C51 C46 C43B 120.6(2) . . ?
C48 C47 C46 121.4(2) . . ?
C48 C47 H47 119.3 . . ?
C46 C47 H47 119.3 . . ?
C49 C48 C47 119.6(2) . . ?
C49 C48 H48 120.2 . . ?
C47 C48 H48 120.2 . . ?
C50 C49 C48 119.7(2) . . ?
C50 C49 H49 120.1 . . ?
C48 C49 H49 120.1 . . ?
C49 C50 C51 120.5(2) . . ?
C49 C50 H50 119.7 . . ?
C51 C50 H50 119.7 . . ?
C50 C51 C46 120.7(2) . . ?
C50 C51 H51 119.6 . . ?
C46 C51 H51 119.6 . . ?
N61 C62 C63 177.9(6) . . ?
C62 C63 H63A 109.5 . . ?
C62 C63 H63B 109.5 . . ?
H63A C63 H63B 109.5 . . ?
C62 C63 H63C 109.5 . . ?
H63A C63 H63C 109.5 . . ?
H63B C63 H63C 109.5 . . ?
N61B C62B C63B 174(7) . . ?
C62B C63B H63D 109.5 . . ?
C62B C63B H63E 109.5 . . ?
H63D C63B H63E 109.5 . . ?
C62B C63B H63F 109.5 . . ?
H63D C63B H63F 109.5 . . ?
H63E C63B H63F 109.5 . . ?

loop_
_geom_bond_atom_site_label_1
_geom_bond_atom_site_label_2
_geom_bond_distance
_geom_bond_site_symmetry_2
_geom_bond_publ_flag
O1 C2 1.413(2) . ?
O1 H1 0.8400 . ?
C2 C3 1.518(3) . ?
C2 C15 1.539(3) . ?
C2 H2 1.0000 . ?
C3 C4 1.371(3) . ?
C3 C12 1.429(3) . ?
C4 C5 1.404(3) . ?
C4 H4 0.9500 . ?
C5 N6 1.318(3) . ?
C5 H5 0.9500 . ?
N6 C7 1.361(3) . ?
C7 C12 1.420(3) . ?
C7 C8 1.421(3) . ?
C8 C9 1.353(3) . ?
C8 H8 0.9500 . ?
C9 C10 1.418(3) . ?
C9 H9 0.9500 . ?
C10 O13 1.370(3) . ?
C10 C11 1.374(3) . ?
C11 C12 1.415(3) . ?
C11 H11 0.9500 . ?
O13 C14 1.429(3) . ?
C14 H14A 0.9800 . ?
C14 H14B 0.9800 . ?
C14 H14C 0.9800 . ?
C15 N16 1.513(3) . ?
C15 C20 1.537(3) . ?
C15 H15 1.0000 . ?
N16 C17 1.493(3) . ?
N16 C21 1.497(3) . ?
N16 H16 1.0000 . ?
C17 C18 1.545(3) . ?
C17 H17A 0.9900 . ?
C17 H17B 0.9900 . ?
C18 C23 1.503(3) . ?
C18 C19 1.536(3) . ?
C18 H18 1.0000 . ?
C19 C22 1.532(3) . ?
C19 C20 1.541(3) . ?
C19 H19 1.0000 . ?
C20 H20A 0.9900 . ?
C20 H20B 0.9900 . ?
C21 C22 1.537(3) . ?
C21 H21A 0.9900 . ?
C21 H21B 0.9900 . ?
C22 H22A 0.9900 . ?
C22 H22B 0.9900 . ?
C23 C24 1.325(4) . ?
C23 H23 0.9500 . ?
C24 H24A 0.9500 . ?
C24 H24B 0.9500 . ?
O31 C32 1.224(8) . ?
C32 O33 1.409(7) . ?
C32 C41 1.418(8) . ?
O33 C34 1.381(7) . ?
C34 C39 1.392(7) . ?
C34 C35 1.396(7) . ?
C35 C36 1.381(8) . ?
C35 H35 0.9500 . ?
C36 C37 1.391(8) . ?
C36 H36 0.9500 . ?
C37 C38 1.392(8) . ?
C37 H37 0.9500 . ?
C38 C39 1.389(8) . ?
C38 H38 0.9500 . ?
C39 C40 1.474(7) . ?
C40 O42 1.295(7) . ?
C40 C41 1.369(8) . ?
C41 C43 1.518(6) . ?
C43 C46 1.534(4) . ?
C43 C44 1.538(6) . ?
C43 H43 1.0000 . ?
C44 C45 1.517(10) . ?
C44 H44A 0.9900 . ?
C44 H44B 0.9900 . ?
C45 H45A 0.9800 . ?
C45 H45B 0.9800 . ?
C45 H45C 0.9800 . ?
O31B C32B 1.216(8) . ?
C32B O33B 1.407(7) . ?
C32B C41B 1.429(8) . ?
O33B C34B 1.377(8) . ?
C34B C35B 1.393(8) . ?
C34B C39B 1.393(7) . ?
C35B C36B 1.382(9) . ?
C35B H35B 0.9500 . ?
C36B C37B 1.389(9) . ?
C36B H36B 0.9500 . ?
C37B C38B 1.386(8) . ?
C37B H37B 0.9500 . ?
C38B C39B 1.387(9) . ?
C38B H38B 0.9500 . ?
C39B C40B 1.477(8) . ?
C40B O42B 1.292(8) . ?
C40B C41B 1.364(9) . ?
C41B C43B 1.519(6) . ?
C43B C44B 1.534(7) . ?
C43B C46 1.596(5) . ?
C43B H43B 1.0000 . ?
C44B C45B 1.516(11) . ?
C44B H44C 0.9900 . ?
C44B H44D 0.9900 . ?
C45B H45D 0.9800 . ?
C45B H45E 0.9800 . ?
C45B H45F 0.9800 . ?
C46 C47 1.387(3) . ?
C46 C51 1.390(3) . ?
C47 C48 1.385(3) . ?
C47 H47 0.9500 . ?
C48 C49 1.379(3) . ?
C48 H48 0.9500 . ?
C49 C50 1.376(4) . ?
C49 H49 0.9500 . ?
C50 C51 1.381(3) . ?
C50 H50 0.9500 . ?
C51 H51 0.9500 . ?
N61 C62 1.133(7) . ?
C62 C63 1.451(7) . ?
C63 H63A 0.9800 . ?
C63 H63B 0.9800 . ?
C63 H63C 0.9800 . ?
N61B C62B 1.135(14) . ?
C62B C63B 1.451(14) . ?
C63B H63D 0.9800 . ?
C63B H63E 0.9800 . ?
C63B H63F 0.9800 . ?

loop_
_geom_torsion_atom_site_label_1
_geom_torsion_atom_site_label_2
_geom_torsion_atom_site_label_3
_geom_torsion_atom_site_label_4
_geom_torsion
_geom_torsion_site_symmetry_1
_geom_torsion_site_symmetry_2
_geom_torsion_site_symmetry_3
_geom_torsion_site_symmetry_4
_geom_torsion_publ_flag
O1 C2 C3 C4 33.5(3) . . . . ?
C15 C2 C3 C4 -88.6(2) . . . . ?
O1 C2 C3 C12 -144.46(18) . . . . ?
C15 C2 C3 C12 93.5(2) . . . . ?
C12 C3 C4 C5 1.5(3) . . . . ?
C2 C3 C4 C5 -176.5(2) . . . . ?
C3 C4 C5 N6 1.5(4) . . . . ?
C4 C5 N6 C7 -2.2(3) . . . . ?
C5 N6 C7 C12 0.0(3) . . . . ?
C5 N6 C7 C8 179.9(2) . . . . ?
N6 C7 C8 C9 178.5(2) . . . . ?
C12 C7 C8 C9 -1.6(3) . . . . ?
C7 C8 C9 C10 0.3(3) . . . . ?
C8 C9 C10 O13 -179.6(2) . . . . ?
C8 C9 C10 C11 0.9(3) . . . . ?
O13 C10 C11 C12 179.8(2) . . . . ?
C9 C10 C11 C12 -0.8(3) . . . . ?
C10 C11 C12 C7 -0.6(3) . . . . ?
C10 C11 C12 C3 178.2(2) . . . . ?
N6 C7 C12 C11 -178.3(2) . . . . ?
C8 C7 C12 C11 1.7(3) . . . . ?
N6 C7 C12 C3 2.9(3) . . . . ?
C8 C7 C12 C3 -177.08(19) . . . . ?
C4 C3 C12 C11 177.8(2) . . . . ?
C2 C3 C12 C11 -4.3(3) . . . . ?
C4 C3 C12 C7 -3.5(3) . . . . ?
C2 C3 C12 C7 174.47(19) . . . . ?
C11 C10 O13 C14 5.1(4) . . . . ?
C9 C10 O13 C14 -174.3(2) . . . . ?
O1 C2 C15 N16 82.6(2) . . . . ?
C3 C2 C15 N16 -154.50(16) . . . . ?
O1 C2 C15 C20 -39.5(2) . . . . ?
C3 C2 C15 C20 83.3(2) . . . . ?
C20 C15 N16 C17 51.6(2) . . . . ?
C2 C15 N16 C17 -74.5(2) . . . . ?
C20 C15 N16 C21 -70.3(2) . . . . ?
C2 C15 N16 C21 163.56(16) . . . . ?
C21 N16 C17 C18 53.3(2) . . . . ?
C15 N16 C17 C18 -68.0(2) . . . . ?
N16 C17 C18 C23 139.06(19) . . . . ?
N16 C17 C18 C19 12.8(2) . . . . ?
C23 C18 C19 C22 169.90(17) . . . . ?
C17 C18 C19 C22 -67.5(2) . . . . ?
C23 C18 C19 C20 -71.5(2) . . . . ?
C17 C18 C19 C20 51.1(2) . . . . ?
N16 C15 C20 C19 13.6(2) . . . . ?
C2 C15 C20 C19 137.05(19) . . . . ?
C22 C19 C20 C15 51.1(2) . . . . ?
C18 C19 C20 C15 -67.2(2) . . . . ?
C17 N16 C21 C22 -67.5(2) . . . . ?
C15 N16 C21 C22 55.5(2) . . . . ?
C18 C19 C22 C21 53.7(2) . . . . ?
C20 C19 C22 C21 -65.9(2) . . . . ?
N16 C21 C22 C19 11.2(2) . . . . ?
C19 C18 C23 C24 -139.2(3) . . . . ?
C17 C18 C23 C24 99.3(3) . . . . ?
O31 C32 O33 C34 -174(2) . . . . ?
C41 C32 O33 C34 4(3) . . . . ?
C32 O33 C34 C39 1(4) . . . . ?
C32 O33 C34 C35 -178(2) . . . . ?
O33 C34 C35 C36 179(2) . . . . ?
C39 C34 C35 C36 1(3) . . . . ?
C34 C35 C36 C37 3(3) . . . . ?
C35 C36 C37 C38 -4(3) . . . . ?
C36 C37 C38 C39 2(2) . . . . ?
C37 C38 C39 C34 2(3) . . . . ?
C37 C38 C39 C40 -175.1(16) . . . . ?
O33 C34 C39 C38 179(2) . . . . ?
C35 C34 C39 C38 -3(3) . . . . ?
O33 C34 C39 C40 -4(4) . . . . ?
C35 C34 C39 C40 174.0(19) . . . . ?
C38 C39 C40 O42 0(3) . . . . ?
C34 C39 C40 O42 -176.5(17) . . . . ?
C38 C39 C40 C41 179.3(16) . . . . ?
C34 C39 C40 C41 3(3) . . . . ?
O42 C40 C41 C32 -178.7(10) . . . . ?
C39 C40 C41 C32 2.2(18) . . . . ?
O42 C40 C41 C43 4.2(13) . . . . ?
C39 C40 C41 C43 -174.9(13) . . . . ?
O31 C32 C41 C40 172.0(11) . . . . ?
O33 C32 C41 C40 -6(2) . . . . ?
O31 C32 C41 C43 -10.8(17) . . . . ?
O33 C32 C41 C43 171.6(15) . . . . ?
C40 C41 C43 C46 -114.0(7) . . . . ?
C32 C41 C43 C46 68.8(9) . . . . ?
C40 C41 C43 C44 121.6(8) . . . . ?
C32 C41 C43 C44 -55.6(9) . . . . ?
C41 C43 C44 C45 -59.1(11) . . . . ?
C46 C43 C44 C45 172.8(10) . . . . ?
O31B C32B O33B C34B -177(2) . . . . ?
C41B C32B O33B C34B 4(3) . . . . ?
C32B O33B C34B C35B -178(2) . . . . ?
C32B O33B C34B C39B 2(4) . . . . ?
O33B C34B C35B C36B -176(3) . . . . ?
C39B C34B C35B C36B 4(4) . . . . ?
C34B C35B C36B C37B -2(4) . . . . ?
C35B C36B C37B C38B 1(3) . . . . ?
C36B C37B C38B C39B -1(3) . . . . ?
C37B C38B C39B C34B 3(3) . . . . ?
C37B C38B C39B C40B -176.0(17) . . . . ?
O33B C34B C39B C38B 176(2) . . . . ?
C35B C34B C39B C38B -4(4) . . . . ?
O33B C34B C39B C40B -5(4) . . . . ?
C35B C34B C39B C40B 175(2) . . . . ?
C38B C39B C40B O42B 2(3) . . . . ?
C34B C39B C40B O42B -176.7(17) . . . . ?
C38B C39B C40B C41B -180.0(18) . . . . ?
C34B C39B C40B C41B 1(3) . . . . ?
O42B C40B C41B C32B -176.9(11) . . . . ?
C39B C40B C41B C32B 5.5(18) . . . . ?
O42B C40B C41B C43B 4.3(14) . . . . ?
C39B C40B C41B C43B -173.4(14) . . . . ?
O31B C32B C41B C40B 173.6(12) . . . . ?
O33B C32B C41B C40B -8(2) . . . . ?
O31B C32B C41B C43B -7.4(18) . . . . ?
O33B C32B C41B C43B 170.7(17) . . . . ?
C40B C41B C43B C44B 54.4(9) . . . . ?
C32B C41B C43B C44B -124.5(9) . . . . ?
C40B C41B C43B C46 -72.7(9) . . . . ?
C32B C41B C43B C46 108.4(9) . . . . ?
C41B C43B C44B C45B 52.0(13) . . . . ?
C46 C43B C44B C45B 178.3(11) . . . . ?
C41 C43 C46 C47 9.2(6) . . . . ?
C44 C43 C46 C47 135.4(4) . . . . ?
C41 C43 C46 C51 172.7(4) . . . . ?
C44 C43 C46 C51 -61.1(5) . . . . ?
C41B C43B C46 C47 -34.8(6) . . . . ?
C44B C43B C46 C47 -162.4(4) . . . . ?
C41B C43B C46 C51 164.1(4) . . . . ?
C44B C43B C46 C51 36.5(7) . . . . ?
C51 C46 C47 C48 0.1(4) . . . . ?
C43 C46 C47 C48 163.5(3) . . . . ?
C43B C46 C47 C48 -161.5(3) . . . . ?
C46 C47 C48 C49 0.6(4) . . . . ?
C47 C48 C49 C50 -0.4(4) . . . . ?
C48 C49 C50 C51 -0.5(5) . . . . ?
C49 C50 C51 C46 1.3(5) . . . . ?
C47 C46 C51 C50 -1.0(4) . . . . ?
C43 C46 C51 C50 -165.3(3) . . . . ?
C43B C46 C51 C50 160.2(4) . . . . ?
